data_2215582
loop_
_publ_author_name
'Muir, Kathleen J.'
'McQuillan, Geoffrey P.'
'Harrison, William T. A.'

_publ_section_title
;
 Tricarbonyl-2,2-bipyridyl(triphenylphosphine)molybdenum(0)
;
_journal_coeditor_code LH2495
_journal_issue 10
_journal_name_full 'Acta Crystallographica Section E'
_journal_page_first m2493
_journal_page_last m2493
_journal_paper_doi 10.1107/S1600536807043164
_journal_volume 63
_journal_year 2007
_chemical_formula_iupac '[Mo (C O)3 (C18 H15 P) (C10 H8 N2)]'
_chemical_formula_moiety 'C31 H23 Mo N2 O3 P'
_chemical_formula_sum 'C31 H23 Mo N2 O3 P'
_chemical_formula_weight 598.42
_chemical_name_systematic
;
Tricarbonyl-2,2-bipyridyl(triphenylphosphine)molybdenum(0)
;
_space_group_IT_number 2
_symmetry_cell_setting triclinic
_symmetry_space_group_name_Hall '-P 1'
_symmetry_space_group_name_H-M 'P -1'
_atom_sites_solution_hydrogens geom
_atom_sites_solution_primary direct
_atom_sites_solution_secondary difmap
_audit_creation_method SHELXL-97
_cell_angle_alpha 91.9860(10)
_cell_angle_beta 102.4250(10)
_cell_angle_gamma 110.7620(10)
_cell_formula_units_Z 2
_cell_length_a 8.5206(4)
_cell_length_b 9.3188(4)
_cell_length_c 18.4747(8)
_cell_measurement_reflns_used 5346
_cell_measurement_temperature 293(2)
_cell_measurement_theta_max 29.80
_cell_measurement_theta_min 2.30
_cell_volume 1329.62(10)
_computing_cell_refinement 'SAINT (Bruker, 1999)'
_computing_data_collection 'SMART (Bruker, 1999)'
_computing_data_reduction 'SAINT (Bruker, 1999)'
_computing_molecular_graphics 'ORTEP-3 (Farrugia, 1997)'
_computing_publication_material 'SHELXL97 (Sheldrick, 1997)'
_computing_structure_refinement 'SHELXL97 (Sheldrick, 1997)'
_computing_structure_solution 'SHELXS97 (Sheldrick, 1997)'
_diffrn_ambient_temperature 293(2)
_diffrn_measured_fraction_theta_full 0.997
_diffrn_measured_fraction_theta_max 0.976
_diffrn_measurement_device_type 'Bruker SMART 1000 CCD'
_diffrn_measurement_method \w
_diffrn_radiation_monochromator graphite
_diffrn_radiation_source 'fine-focus sealed tube'
_diffrn_radiation_type MoK\a
_diffrn_radiation_wavelength 0.71073
_diffrn_reflns_av_R_equivalents 0.0168
_diffrn_reflns_av_sigmaI/netI 0.0409
_diffrn_reflns_limit_h_max 11
_diffrn_reflns_limit_h_min -11
_diffrn_reflns_limit_k_max 13
_diffrn_reflns_limit_k_min -13
_diffrn_reflns_limit_l_max 20
_diffrn_reflns_limit_l_min -25
_diffrn_reflns_number 11901
_diffrn_reflns_theta_full 30.00
_diffrn_reflns_theta_max 30.00
_diffrn_reflns_theta_min 2.35
_diffrn_standards_decay_% 0
_exptl_absorpt_coefficient_mu 0.589
_exptl_absorpt_correction_T_max 0.922
_exptl_absorpt_correction_T_min 0.829
_exptl_absorpt_correction_type multi-scan
_exptl_absorpt_process_details '(SADABS; Bruker, 1999)'
_exptl_crystal_colour black
_exptl_crystal_density_diffrn 1.495
_exptl_crystal_density_method 'not measured'
_exptl_crystal_description block
_exptl_crystal_F_000 608
_exptl_crystal_size_max 0.33
_exptl_crystal_size_mid 0.30
_exptl_crystal_size_min 0.14
_refine_diff_density_max 0.387
_refine_diff_density_min -0.398
_refine_ls_extinction_method none
_refine_ls_goodness_of_fit_ref 0.961
_refine_ls_hydrogen_treatment constr
_refine_ls_matrix_type full
_refine_ls_number_parameters 343
_refine_ls_number_reflns 7569
_refine_ls_number_restraints 0
_refine_ls_restrained_S_all 0.961
_refine_ls_R_factor_all 0.0449
_refine_ls_R_factor_gt 0.0316
_refine_ls_shift/su_max 0.002
_refine_ls_shift/su_mean 0.000
_refine_ls_structure_factor_coef Fsqd
_refine_ls_weighting_details 'calc w=1/[\s^2^(Fo^2^)+(0.0326P)^2^] where P=(Fo^2^+2Fc^2^)/3'
_refine_ls_weighting_scheme calc
_refine_ls_wR_factor_gt 0.0657
_refine_ls_wR_factor_ref 0.0693
_reflns_number_gt 6055
_reflns_number_total 7569
_reflns_threshold_expression I>2\s(I)
_cod_data_source_file lh2495.cif
_cod_data_source_block I
_cod_database_code 2215582
_cod_database_fobs_code 2215582

loop_
_symmetry_equiv_pos_as_xyz
'x, y, z'
'-x, -y, -z'

loop_
_atom_site_type_symbol
_atom_site_label
_atom_site_fract_x
_atom_site_fract_y
_atom_site_fract_z
_atom_site_U_iso_or_equiv
_atom_site_adp_type
_atom_site_calc_flag
_atom_site_refinement_flags
_atom_site_occupancy
Mo Mo1 0.54639(2) 0.201182(18) 0.340276(9) 0.03355(5) Uani d . 1
C C1 0.7158(3) 0.1373(3) 0.30803(11) 0.0498(5) Uani d . 1
C C2 0.4073(3) -0.0166(2) 0.33589(11) 0.0426(4) Uani d . 1
C C3 0.6642(3) 0.1705(2) 0.43863(12) 0.0459(5) Uani d . 1
O O1 0.8222(2) 0.0975(2) 0.29381(10) 0.0814(6) Uani d . 1
O O2 0.3293(2) -0.14685(17) 0.33732(9) 0.0657(4) Uani d . 1
O O3 0.7344(2) 0.1385(2) 0.49254(9) 0.0794(5) Uani d . 1
P P1 0.38541(6) 0.21208(5) 0.20506(3) 0.03306(10) Uani d . 1
C C4 0.2377(3) 0.2269(3) 0.40571(12) 0.0553(6) Uani d . 1
H H4 0.2012 0.1197 0.4007 0.066 Uiso calc R 1
C C5 0.1404(3) 0.2959(4) 0.43382(13) 0.0729(8) Uani d . 1
H H5 0.0407 0.2359 0.4475 0.088 Uiso calc R 1
C C6 0.1923(4) 0.4526(4) 0.44115(14) 0.0800(9) Uani d . 1
H H6 0.1280 0.5009 0.4596 0.096 Uiso calc R 1
C C7 0.3398(4) 0.5385(3) 0.42112(13) 0.0671(7) Uani d . 1
H H7 0.3761 0.6457 0.4257 0.080 Uiso calc R 1
C C8 0.4360(3) 0.4648(2) 0.39371(10) 0.0458(5) Uani d . 1
C C9 0.6016(3) 0.5479(2) 0.37634(11) 0.0491(5) Uani d . 1
C C10 0.6801(4) 0.7096(3) 0.38419(14) 0.0729(8) Uani d . 1
H H10 0.6236 0.7706 0.3987 0.087 Uiso calc R 1
C C11 0.8389(5) 0.7766(3) 0.37055(18) 0.0955(11) Uani d . 1
H H11 0.8924 0.8837 0.3766 0.115 Uiso calc R 1
C C12 0.9193(4) 0.6879(4) 0.34825(18) 0.0913(11) Uani d . 1
H H12 1.0284 0.7329 0.3391 0.110 Uiso calc R 1
C C13 0.8366(3) 0.5293(3) 0.33933(14) 0.0655(7) Uani d . 1
H H13 0.8914 0.4688 0.3229 0.079 Uiso calc R 1
C C14 0.1842(2) 0.0461(2) 0.16510(10) 0.0349(4) Uani d . 1
C C15 0.0669(3) -0.0116(2) 0.20944(11) 0.0451(5) Uani d . 1
H H15 0.0935 0.0329 0.2585 0.054 Uiso calc R 1
C C16 -0.0870(3) -0.1329(3) 0.18131(13) 0.0541(5) Uani d . 1
H H16 -0.1649 -0.1680 0.2111 0.065 Uiso calc R 1
C C17 -0.1271(3) -0.2033(3) 0.10943(13) 0.0559(6) Uani d . 1
H H17 -0.2302 -0.2873 0.0911 0.067 Uiso calc R 1
C C18 -0.0135(3) -0.1486(3) 0.06497(12) 0.0542(5) Uani d . 1
H H18 -0.0401 -0.1951 0.0163 0.065 Uiso calc R 1
C C19 0.1399(3) -0.0247(2) 0.09255(11) 0.0449(5) Uani d . 1
H H19 0.2151 0.0120 0.0618 0.054 Uiso calc R 1
C C20 0.5032(2) 0.2250(2) 0.13138(10) 0.0364(4) Uani d . 1
C C21 0.5974(3) 0.1310(2) 0.12924(11) 0.0468(5) Uani d . 1
H H21 0.6019 0.0647 0.1655 0.056 Uiso calc R 1
C C22 0.6851(3) 0.1345(3) 0.07362(12) 0.0561(6) Uani d . 1
H H22 0.7469 0.0701 0.0726 0.067 Uiso calc R 1
C C23 0.6810(3) 0.2324(3) 0.02036(12) 0.0575(6) Uani d . 1
H H23 0.7421 0.2363 -0.0161 0.069 Uiso calc R 1
C C24 0.5870(3) 0.3242(3) 0.02087(13) 0.0634(7) Uani d . 1
H H24 0.5829 0.3897 -0.0157 0.076 Uiso calc R 1
C C25 0.4971(3) 0.3204(3) 0.07585(12) 0.0540(6) Uani d . 1
H H25 0.4323 0.3825 0.0753 0.065 Uiso calc R 1
C C26 0.3143(3) 0.3767(2) 0.19348(10) 0.0394(4) Uani d . 1
C C27 0.4389(3) 0.5245(2) 0.20278(11) 0.0466(5) Uani d . 1
H H27 0.5553 0.5378 0.2130 0.056 Uiso calc R 1
C C28 0.3925(4) 0.6529(3) 0.19702(13) 0.0599(6) Uani d . 1
H H28 0.4774 0.7513 0.2028 0.072 Uiso calc R 1
C C29 0.2216(4) 0.6345(3) 0.18279(15) 0.0721(8) Uani d . 1
H H29 0.1903 0.7205 0.1789 0.087 Uiso calc R 1
C C30 0.0972(4) 0.4900(3) 0.17433(17) 0.0800(8) Uani d . 1
H H30 -0.0186 0.4783 0.1650 0.096 Uiso calc R 1
C C31 0.1417(3) 0.3593(3) 0.17956(14) 0.0612(6) Uani d . 1
H H31 0.0560 0.2614 0.1737 0.073 Uiso calc R 1
N N1 0.3831(2) 0.30873(19) 0.38523(8) 0.0396(3) Uani d . 1
N N2 0.6812(2) 0.45842(19) 0.35315(9) 0.0450(4) Uani d . 1

loop_
_atom_site_aniso_label
_atom_site_aniso_U_11
_atom_site_aniso_U_22
_atom_site_aniso_U_33
_atom_site_aniso_U_12
_atom_site_aniso_U_13
_atom_site_aniso_U_23
Mo1 0.03453(9) 0.03719(9) 0.03219(9) 0.01658(7) 0.00891(6) 0.00554(6)
C1 0.0499(12) 0.0666(14) 0.0390(11) 0.0317(11) 0.0060(9) 0.0042(10)
C2 0.0471(12) 0.0456(11) 0.0391(11) 0.0232(10) 0.0086(9) 0.0053(8)
C3 0.0483(12) 0.0518(12) 0.0403(11) 0.0204(10) 0.0128(9) 0.0067(9)
O1 0.0698(12) 0.1285(17) 0.0707(12) 0.0680(13) 0.0160(9) -0.0038(11)
O2 0.0753(12) 0.0396(9) 0.0763(12) 0.0147(8) 0.0170(9) 0.0097(8)
O3 0.0828(13) 0.1166(16) 0.0461(10) 0.0509(12) 0.0045(9) 0.0241(10)
P1 0.0364(3) 0.0349(2) 0.0325(2) 0.0181(2) 0.00932(19) 0.00561(18)
C4 0.0414(12) 0.0751(16) 0.0453(12) 0.0173(11) 0.0118(9) -0.0063(10)
C5 0.0466(14) 0.130(3) 0.0466(14) 0.0390(16) 0.0114(10) -0.0067(14)
C6 0.089(2) 0.132(3) 0.0500(15) 0.082(2) 0.0119(14) -0.0012(16)
C7 0.100(2) 0.0775(17) 0.0453(13) 0.0639(17) 0.0082(13) 0.0024(11)
C8 0.0598(13) 0.0510(12) 0.0309(10) 0.0322(11) 0.0004(9) 0.0016(8)
C9 0.0631(14) 0.0377(10) 0.0377(11) 0.0185(10) -0.0054(9) 0.0045(8)
C10 0.096(2) 0.0420(13) 0.0619(16) 0.0206(14) -0.0105(14) 0.0049(11)
C11 0.100(3) 0.0490(16) 0.091(2) -0.0051(17) -0.0167(18) 0.0255(15)
C12 0.0578(18) 0.078(2) 0.102(2) -0.0075(16) -0.0034(16) 0.0469(18)
C13 0.0440(13) 0.0688(16) 0.0720(16) 0.0091(12) 0.0066(11) 0.0324(13)
C14 0.0382(10) 0.0347(9) 0.0358(10) 0.0189(8) 0.0076(7) 0.0066(7)
C15 0.0415(11) 0.0546(12) 0.0397(11) 0.0179(10) 0.0108(8) 0.0046(9)
C16 0.0426(12) 0.0646(14) 0.0543(14) 0.0164(11) 0.0149(10) 0.0135(11)
C17 0.0424(13) 0.0499(13) 0.0620(15) 0.0092(11) -0.0005(10) 0.0030(11)
C18 0.0549(14) 0.0523(13) 0.0463(13) 0.0172(11) 0.0007(10) -0.0072(10)
C19 0.0495(12) 0.0471(11) 0.0386(11) 0.0190(10) 0.0103(9) 0.0030(8)
C20 0.0390(10) 0.0384(10) 0.0347(10) 0.0170(8) 0.0104(8) 0.0059(7)
C21 0.0574(13) 0.0531(12) 0.0409(11) 0.0315(11) 0.0147(9) 0.0094(9)
C22 0.0615(14) 0.0738(16) 0.0484(13) 0.0417(13) 0.0171(11) 0.0036(11)
C23 0.0613(15) 0.0683(15) 0.0510(14) 0.0245(13) 0.0296(11) 0.0064(11)
C24 0.094(2) 0.0621(14) 0.0551(14) 0.0378(14) 0.0419(14) 0.0275(11)
C25 0.0751(16) 0.0580(13) 0.0508(13) 0.0417(13) 0.0285(11) 0.0224(10)
C26 0.0496(12) 0.0407(10) 0.0345(10) 0.0261(9) 0.0079(8) 0.0037(8)
C27 0.0559(13) 0.0407(11) 0.0455(12) 0.0236(10) 0.0066(9) 0.0081(9)
C28 0.0847(19) 0.0409(12) 0.0539(14) 0.0300(12) 0.0051(12) 0.0056(10)
C29 0.094(2) 0.0574(15) 0.0753(18) 0.0540(16) -0.0008(14) -0.0009(12)
C30 0.0695(18) 0.079(2) 0.108(2) 0.0565(17) 0.0075(16) 0.0021(16)
C31 0.0497(13) 0.0494(13) 0.0879(18) 0.0281(11) 0.0078(12) 0.0008(12)
N1 0.0387(9) 0.0464(9) 0.0343(8) 0.0182(8) 0.0068(7) -0.0012(7)
N2 0.0391(9) 0.0441(9) 0.0445(10) 0.0105(8) 0.0028(7) 0.0137(7)

loop_
_atom_type_symbol
_atom_type_description
_atom_type_scat_dispersion_real
_atom_type_scat_dispersion_imag
_atom_type_scat_source
C C 0.0033 0.0016 'International Tables Vol C Tables 4.2.6.8 and 6.1.1.4'
N N 0.0061 0.0033 'International Tables Vol C Tables 4.2.6.8 and 6.1.1.4'
O O 0.0106 0.0060 'International Tables Vol C Tables 4.2.6.8 and 6.1.1.4'
P P 0.1023 0.0942 'International Tables Vol C Tables 4.2.6.8 and 6.1.1.4'
Mo Mo -1.6832 0.6857 'International Tables Vol C Tables 4.2.6.8 and 6.1.1.4'
H H 0.0000 0.0000 'International Tables Vol C Tables 4.2.6.8 and 6.1.1.4'

loop_
_geom_angle_atom_site_label_1
_geom_angle_atom_site_label_2
_geom_angle_atom_site_label_3
_geom_angle
C1 Mo1 C2 87.51(9)
C1 Mo1 C3 82.55(8)
C2 Mo1 C3 83.16(8)
C1 Mo1 N2 100.21(8)
C2 Mo1 N2 172.16(7)
C3 Mo1 N2 96.37(7)
C1 Mo1 N1 171.38(8)
C2 Mo1 N1 100.33(7)
C3 Mo1 N1 94.73(7)
N2 Mo1 N1 71.89(6)
C1 Mo1 P1 93.91(6)
C2 Mo1 P1 91.80(6)
C3 Mo1 P1 173.94(6)
N2 Mo1 P1 89.09(4)
N1 Mo1 P1 89.47(4)
O1 C1 Mo1 175.20(18)
O2 C2 Mo1 176.14(18)
O3 C3 Mo1 172.57(19)
C14 P1 C20 101.81(8)
C14 P1 C26 102.34(9)
C20 P1 C26 102.08(8)
C14 P1 Mo1 115.77(6)
C20 P1 Mo1 117.49(6)
C26 P1 Mo1 115.11(6)
N1 C4 C5 122.6(2)
N1 C4 H4 118.7
C5 C4 H4 118.7
C6 C5 C4 119.2(2)
C6 C5 H5 120.4
C4 C5 H5 120.4
C5 C6 C7 119.4(2)
C5 C6 H6 120.3
C7 C6 H6 120.3
C6 C7 C8 119.8(2)
C6 C7 H7 120.1
C8 C7 H7 120.1
N1 C8 C7 120.9(2)
N1 C8 C9 115.68(17)
C7 C8 C9 123.4(2)
N2 C9 C10 120.4(2)
N2 C9 C8 115.70(17)
C10 C9 C8 123.8(2)
C11 C10 C9 119.6(3)
C11 C10 H10 120.2
C9 C10 H10 120.2
C12 C11 C10 120.1(3)
C12 C11 H11 119.9
C10 C11 H11 119.9
C11 C12 C13 118.7(3)
C11 C12 H12 120.6
C13 C12 H12 120.6
N2 C13 C12 123.2(3)
N2 C13 H13 118.4
C12 C13 H13 118.4
C19 C14 C15 117.63(18)
C19 C14 P1 123.55(14)
C15 C14 P1 118.82(14)
C16 C15 C14 120.81(19)
C16 C15 H15 119.6
C14 C15 H15 119.6
C15 C16 C17 120.59(19)
C15 C16 H16 119.7
C17 C16 H16 119.7
C18 C17 C16 119.5(2)
C18 C17 H17 120.3
C16 C17 H17 120.3
C17 C18 C19 120.1(2)
C17 C18 H18 119.9
C19 C18 H18 120.0
C18 C19 C14 121.35(19)
C18 C19 H19 119.3
C14 C19 H19 119.3
C25 C20 C21 118.05(17)
C25 C20 P1 123.02(14)
C21 C20 P1 118.89(14)
C20 C21 C22 120.79(19)
C20 C21 H21 119.6
C22 C21 H21 119.6
C23 C22 C21 120.3(2)
C23 C22 H22 119.9
C21 C22 H22 119.9
C24 C23 C22 119.82(19)
C24 C23 H23 120.1
C22 C23 H23 120.1
C23 C24 C25 120.4(2)
C23 C24 H24 119.8
C25 C24 H24 119.8
C20 C25 C24 120.6(2)
C20 C25 H25 119.7
C24 C25 H25 119.7
C31 C26 C27 118.67(18)
C31 C26 P1 122.59(16)
C27 C26 P1 118.66(15)
C26 C27 C28 121.0(2)
C26 C27 H27 119.5
C28 C27 H27 119.5
C29 C28 C27 119.9(2)
C29 C28 H28 120.0
C27 C28 H28 120.0
C30 C29 C28 120.0(2)
C30 C29 H29 120.0
C28 C29 H29 120.0
C29 C30 C31 120.8(2)
C29 C30 H30 119.6
C31 C30 H30 119.6
C26 C31 C30 119.6(2)
C26 C31 H31 120.2
C30 C31 H31 120.2
C4 N1 C8 118.09(18)
C4 N1 Mo1 123.74(14)
C8 N1 Mo1 118.15(13)
C13 N2 C9 117.9(2)
C13 N2 Mo1 123.65(17)
C9 N2 Mo1 118.43(13)

loop_
_geom_bond_atom_site_label_1
_geom_bond_atom_site_label_2
_geom_bond_distance
_geom_bond_publ_flag
Mo1 C1 1.936(2) y
Mo1 C2 1.942(2) y
Mo1 C3 1.961(2) y
Mo1 N2 2.2390(16) y
Mo1 N1 2.2491(15) y
Mo1 P1 2.6026(5) y
C1 O1 1.167(2) ?
C2 O2 1.163(2) ?
C3 O3 1.153(2) ?
P1 C14 1.8364(19) ?
P1 C20 1.8409(17) ?
P1 C26 1.8413(18) ?
C4 N1 1.346(2) ?
C4 C5 1.382(3) ?
C4 H4 0.9300 ?
C5 C6 1.360(4) ?
C5 H5 0.9300 ?
C6 C7 1.365(4) ?
C6 H6 0.9300 ?
C7 C8 1.398(3) ?
C7 H7 0.9300 ?
C8 N1 1.354(2) ?
C8 C9 1.460(3) ?
C9 N2 1.356(3) ?
C9 C10 1.403(3) ?
C10 C11 1.358(4) ?
C10 H10 0.9300 ?
C11 C12 1.349(5) ?
C11 H11 0.9300 ?
C12 C13 1.379(4) ?
C12 H12 0.9300 ?
C13 N2 1.339(3) ?
C13 H13 0.9300 ?
C14 C19 1.385(3) ?
C14 C15 1.400(2) ?
C15 C16 1.372(3) ?
C15 H15 0.9300 ?
C16 C17 1.377(3) ?
C16 H16 0.9300 ?
C17 C18 1.376(3) ?
C17 H17 0.9300 ?
C18 C19 1.380(3) ?
C18 H18 0.9300 ?
C19 H19 0.9300 ?
C20 C25 1.385(3) ?
C20 C21 1.387(3) ?
C21 C22 1.390(3) ?
C21 H21 0.9300 ?
C22 C23 1.368(3) ?
C22 H22 0.9300 ?
C23 C24 1.365(3) ?
C23 H23 0.9300 ?
C24 C25 1.392(3) ?
C24 H24 0.9300 ?
C25 H25 0.9300 ?
C26 C31 1.386(3) ?
C26 C27 1.387(3) ?
C27 C28 1.387(3) ?
C27 H27 0.9300 ?
C28 C29 1.369(4) ?
C28 H28 0.9300 ?
C29 C30 1.365(4) ?
C29 H29 0.9300 ?
C30 C31 1.398(3) ?
C30 H30 0.9300 ?
C31 H31 0.9300 ?

loop_
_geom_hbond_atom_site_label_D
_geom_hbond_atom_site_label_H
_geom_hbond_atom_site_label_A
_geom_hbond_site_symmetry_A
_geom_hbond_distance_DH
_geom_hbond_distance_HA
_geom_hbond_distance_DA
_geom_hbond_angle_DHA
C12 H12 O2 1_665 0.93 2.41 3.336(4) 171

loop_
_geom_torsion_atom_site_label_1
_geom_torsion_atom_site_label_2
_geom_torsion_atom_site_label_3
_geom_torsion_atom_site_label_4
_geom_torsion
C1 Mo1 P1 C14 101.14(9)
C2 Mo1 P1 C14 13.52(8)
N2 Mo1 P1 C14 -158.69(8)
N1 Mo1 P1 C14 -86.79(7)
C1 Mo1 P1 C20 -19.34(10)
C2 Mo1 P1 C20 -106.96(9)
N2 Mo1 P1 C20 80.83(8)
N1 Mo1 P1 C20 152.72(8)
C1 Mo1 P1 C26 -139.63(10)
C2 Mo1 P1 C26 132.75(9)
N2 Mo1 P1 C26 -39.46(8)
N1 Mo1 P1 C26 32.43(8)
N1 C4 C5 C6 0.1(4)
C4 C5 C6 C7 -0.4(4)
C5 C6 C7 C8 -0.3(4)
C6 C7 C8 N1 1.4(3)
C6 C7 C8 C9 -175.2(2)
N1 C8 C9 N2 0.6(3)
C7 C8 C9 N2 177.40(18)
N1 C8 C9 C10 -177.78(19)
C7 C8 C9 C10 -1.0(3)
N2 C9 C10 C11 -1.9(3)
C8 C9 C10 C11 176.4(2)
C9 C10 C11 C12 1.2(4)
C10 C11 C12 C13 0.4(5)
C11 C12 C13 N2 -1.3(4)
C20 P1 C14 C19 -8.21(18)
C26 P1 C14 C19 97.13(17)
Mo1 P1 C14 C19 -136.86(14)
C20 P1 C14 C15 172.80(15)
C26 P1 C14 C15 -81.86(16)
Mo1 P1 C14 C15 44.15(16)
C19 C14 C15 C16 -0.7(3)
P1 C14 C15 C16 178.40(16)
C14 C15 C16 C17 1.8(3)
C15 C16 C17 C18 -1.7(3)
C16 C17 C18 C19 0.4(3)
C17 C18 C19 C14 0.7(3)
C15 C14 C19 C18 -0.6(3)
P1 C14 C19 C18 -179.59(16)
C14 P1 C20 C25 94.16(19)
C26 P1 C20 C25 -11.4(2)
Mo1 P1 C20 C25 -138.29(17)
C14 P1 C20 C21 -83.26(17)
C26 P1 C20 C21 171.20(17)
Mo1 P1 C20 C21 44.29(18)
C25 C20 C21 C22 1.0(3)
P1 C20 C21 C22 178.58(17)
C20 C21 C22 C23 0.6(4)
C21 C22 C23 C24 -1.5(4)
C22 C23 C24 C25 0.9(4)
C21 C20 C25 C24 -1.7(3)
P1 C20 C25 C24 -179.15(19)
C23 C24 C25 C20 0.8(4)
C14 P1 C26 C31 17.05(19)
C20 P1 C26 C31 122.18(18)
Mo1 P1 C26 C31 -109.39(18)
C14 P1 C26 C27 -166.29(15)
C20 P1 C26 C27 -61.16(16)
Mo1 P1 C26 C27 67.27(15)
C31 C26 C27 C28 -1.1(3)
P1 C26 C27 C28 -177.93(16)
C26 C27 C28 C29 0.7(3)
C27 C28 C29 C30 0.0(4)
C28 C29 C30 C31 -0.4(4)
C27 C26 C31 C30 0.8(3)
P1 C26 C31 C30 177.4(2)
C29 C30 C31 C26 0.0(4)
C5 C4 N1 C8 0.9(3)
C5 C4 N1 Mo1 179.41(17)
C7 C8 N1 C4 -1.7(3)
C9 C8 N1 C4 175.21(17)
C7 C8 N1 Mo1 179.76(15)
C9 C8 N1 Mo1 -3.4(2)
C2 Mo1 N1 C4 3.97(17)
C3 Mo1 N1 C4 -79.92(17)
N2 Mo1 N1 C4 -175.09(17)
P1 Mo1 N1 C4 95.70(16)
C2 Mo1 N1 C8 -177.54(14)
C3 Mo1 N1 C8 98.57(15)
N2 Mo1 N1 C8 3.41(13)
P1 Mo1 N1 C8 -85.81(13)
C12 C13 N2 C9 0.6(3)
C12 C13 N2 Mo1 -179.26(19)
C10 C9 N2 C13 1.0(3)
C8 C9 N2 C13 -177.45(18)
C10 C9 N2 Mo1 -179.10(16)
C8 C9 N2 Mo1 2.4(2)
C1 Mo1 N2 C13 0.37(18)
C3 Mo1 N2 C13 83.91(17)
N1 Mo1 N2 C13 176.82(18)
P1 Mo1 N2 C13 -93.44(16)
C1 Mo1 N2 C9 -179.51(14)
C3 Mo1 N2 C9 -95.97(15)
N1 Mo1 N2 C9 -3.06(13)
P1 Mo1 N2 C9 86.68(14)
